data_7152615
loop_
_publ_author_name
'Iaroshenko, Viktor O.'
'Savych, Iryna'
'Villinger, Alexander'
'Sosnovskikh, Vyacheslav Ya'
'Langer, Peter'

_publ_section_title
;
 Reactions of 3-acylchromones with dimethyl 1,3-acetonedicarboxylate and
 1,3-diphenylacetone: one-pot synthesis of functionalized
 2-hydroxybenzophenones, 6H-benzo[c]chromenes and benzo[c]coumarins.
;
_journal_issue 47
_journal_name_full 'Organic &amp; biomolecular chemistry'
_journal_page_first 9344
_journal_page_last 9348
_journal_paper_doi 10.1039/c2ob07020k
_journal_volume 10
_journal_year 2012
_chemical_formula_moiety 'C20 H18 O9'
_chemical_formula_sum 'C20 H18 O9'
_chemical_formula_weight 402.34
_chemical_name_systematic
;
?
;
_space_group_IT_number 2
_symmetry_cell_setting triclinic
_symmetry_Int_Tables_number 2
_symmetry_space_group_name_Hall '-P 1'
_symmetry_space_group_name_H-M 'P -1'
_atom_sites_solution_hydrogens geom
_atom_sites_solution_primary direct
_atom_sites_solution_secondary difmap
_audit_creation_method SHELXL-97
_cell_angle_alpha 107.022(8)
_cell_angle_beta 99.434(8)
_cell_angle_gamma 111.650(5)
_cell_formula_units_Z 2
_cell_length_a 8.9975(8)
_cell_length_b 10.6797(11)
_cell_length_c 11.4242(17)
_cell_measurement_reflns_used 4065
_cell_measurement_temperature 173(2)
_cell_measurement_theta_max 56.051
_cell_measurement_theta_min 6.508
_cell_volume 928.8(2)
_computing_cell_refinement 'Bruker Apex v2.0-2'
_computing_data_collection 'Bruker Apex v2.0-2'
_computing_data_reduction 'Bruker SAINT'
_computing_molecular_graphics 'ORTEP-3 (Farrugia, 1997)'
_computing_publication_material SHELXL-97
_computing_structure_refinement 'SHELXL-97 (Sheldrick, 1997)'
_computing_structure_solution 'SHELXS-97 (Sheldrick, 1997)'
_diffrn_ambient_temperature 173(2)
_diffrn_measured_fraction_theta_full 0.971
_diffrn_measured_fraction_theta_max 0.971
_diffrn_measurement_device_type 'Bruker-Nonius Apex X8-CCD-diffractometer'
_diffrn_measurement_method 'phi and psi scans'
_diffrn_radiation_monochromator graphite
_diffrn_radiation_source 'sealed tube'
_diffrn_radiation_type MoK\a
_diffrn_radiation_wavelength 0.71073
_diffrn_reflns_av_R_equivalents 0.0345
_diffrn_reflns_av_sigmaI/netI 0.0426
_diffrn_reflns_limit_h_max 12
_diffrn_reflns_limit_h_min -12
_diffrn_reflns_limit_k_max 14
_diffrn_reflns_limit_k_min -14
_diffrn_reflns_limit_l_max 15
_diffrn_reflns_limit_l_min -15
_diffrn_reflns_number 18251
_diffrn_reflns_theta_full 29.50
_diffrn_reflns_theta_max 29.50
_diffrn_reflns_theta_min 2.70
_exptl_absorpt_coefficient_mu 0.115
_exptl_absorpt_correction_T_max 0.9954
_exptl_absorpt_correction_T_min 0.9696
_exptl_absorpt_correction_type multi-scan
_exptl_absorpt_process_details '(SADABS; Sheldrick, 2004)'
_exptl_crystal_colour colourless
_exptl_crystal_density_diffrn 1.439
_exptl_crystal_density_method 'not measured'
_exptl_crystal_description block
_exptl_crystal_F_000 420
_exptl_crystal_size_max 0.27
_exptl_crystal_size_mid 0.20
_exptl_crystal_size_min 0.04
_refine_diff_density_max 0.329
_refine_diff_density_min -0.208
_refine_diff_density_rms 0.049
_refine_ls_extinction_method none
_refine_ls_goodness_of_fit_ref 1.052
_refine_ls_hydrogen_treatment mixed
_refine_ls_matrix_type full
_refine_ls_number_parameters 274
_refine_ls_number_reflns 5026
_refine_ls_number_restraints 0
_refine_ls_restrained_S_all 1.052
_refine_ls_R_factor_all 0.0820
_refine_ls_R_factor_gt 0.0465
_refine_ls_shift/su_max 0.000
_refine_ls_shift/su_mean 0.000
_refine_ls_structure_factor_coef Fsqd
_refine_ls_weighting_details 'calc w=1/[\s^2^(Fo^2^)+(0.0674P)^2^+0.0000P] where P=(Fo^2^+2Fc^2^)/3'
_refine_ls_weighting_scheme calc
_refine_ls_wR_factor_gt 0.1176
_refine_ls_wR_factor_ref 0.1294
_reflns_number_gt 3330
_reflns_number_total 5026
_reflns_threshold_expression >2\s(I)
_cod_data_source_file c2ob07020k.txt
_cod_data_source_block is_is52
_cod_original_cell_volume 928.83(19)
_cod_database_code 7152615

loop_
_symmetry_equiv_pos_as_xyz
'x, y, z'
'-x, -y, -z'

loop_
_atom_site_label
_atom_site_type_symbol
_atom_site_fract_x
_atom_site_fract_y
_atom_site_fract_z
_atom_site_U_iso_or_equiv
_atom_site_adp_type
_atom_site_occupancy
_atom_site_symmetry_multiplicity
_atom_site_calc_flag
_atom_site_refinement_flags
O1 O 0.86965(14) 1.07143(14) 0.33912(14) 0.0476(4) Uani 1 1 d .
O2 O 0.74628(12) 0.78565(11) 0.27115(10) 0.0309(3) Uani 1 1 d .
O3 O -0.02379(13) 0.37069(12) -0.21472(11) 0.0383(3) Uani 1 1 d .
O4 O 0.09966(13) 0.61542(12) -0.13001(10) 0.0318(3) Uani 1 1 d .
O5 O 0.06994(14) 0.23348(11) -0.08444(11) 0.0337(3) Uani 1 1 d .
O6 O 0.26808(17) 0.20693(13) 0.19490(12) 0.0446(3) Uani 1 1 d .
O7 O 0.32121(15) 0.14220(11) 0.00692(11) 0.0365(3) Uani 1 1 d .
O8 O 0.65286(14) 0.43419(12) 0.25453(11) 0.0373(3) Uani 1 1 d .
O9 O 0.59364(13) 0.59254(11) 0.39478(10) 0.0299(3) Uani 1 1 d .
C1 C 0.5295(2) 1.15775(17) 0.40059(17) 0.0359(4) Uani 1 1 d .
H1 H 0.5143 1.2431 0.4348 0.043 Uiso 1 1 calc R
C2 C 0.6855(2) 1.17274(18) 0.39112(19) 0.0417(4) Uani 1 1 d .
H2 H 0.7751 1.2674 0.4181 0.050 Uiso 1 1 calc R
C3 C 0.71247(18) 1.05057(17) 0.34246(16) 0.0329(4) Uani 1 1 d .
C4 C 0.57712(17) 0.91046(15) 0.29805(14) 0.0241(3) Uani 1 1 d .
C5 C 0.41970(17) 0.89980(15) 0.30989(13) 0.0240(3) Uani 1 1 d .
H5 H 0.3285 0.8056 0.2813 0.029 Uiso 1 1 calc R
C6 C 0.39280(18) 1.02106(15) 0.36154(14) 0.0259(3) Uani 1 1 d .
C7 C 0.22414(19) 1.00780(17) 0.37438(15) 0.0302(3) Uani 1 1 d .
H7A H 0.1643 1.0204 0.3022 0.045 Uiso 1 1 calc R
H7B H 0.2401 1.0832 0.4554 0.045 Uiso 1 1 calc R
H7C H 0.1583 0.9112 0.3739 0.045 Uiso 1 1 calc R
C8 C 0.60454(17) 0.78014(16) 0.24794(14) 0.0246(3) Uani 1 1 d .
C9 C 0.45785(17) 0.63648(15) 0.16414(13) 0.0230(3) Uani 1 1 d .
C10 C 0.33831(17) 0.62819(16) 0.06364(13) 0.0249(3) Uani 1 1 d .
H10 H 0.3455 0.7157 0.0545 0.030 Uiso 1 1 calc R
C11 C 0.20927(17) 0.49562(16) -0.02327(13) 0.0247(3) Uani 1 1 d .
C12 C 0.19736(18) 0.36521(16) -0.01007(14) 0.0261(3) Uani 1 1 d .
C13 C 0.32034(18) 0.37164(15) 0.08756(14) 0.0254(3) Uani 1 1 d .
C14 C 0.44815(17) 0.50577(15) 0.17446(13) 0.0240(3) Uani 1 1 d .
C15 C 0.57749(18) 0.50655(15) 0.27698(14) 0.0255(3) Uani 1 1 d .
C16 C 0.7288(2) 0.61044(19) 0.49725(16) 0.0386(4) Uani 1 1 d .
H16A H 0.7171 0.5142 0.4933 0.058 Uiso 1 1 calc R
H16B H 0.7231 0.6648 0.5806 0.058 Uiso 1 1 calc R
H16C H 0.8371 0.6644 0.4869 0.058 Uiso 1 1 calc R
C17 C 0.30075(19) 0.23259(16) 0.10433(15) 0.0294(3) Uani 1 1 d .
C18 C 0.2907(3) 0.00077(19) 0.0119(2) 0.0507(5) Uani 1 1 d .
H18A H 0.3692 0.0142 0.0901 0.076 Uiso 1 1 calc R
H18B H 0.3071 -0.0586 -0.0637 0.076 Uiso 1 1 calc R
H18C H 0.1752 -0.0487 0.0128 0.076 Uiso 1 1 calc R
C19 C 0.08423(18) 0.48677(17) -0.13173(14) 0.0280(3) Uani 1 1 d .
C20 C -0.0085(2) 0.6109(2) -0.24226(16) 0.0403(4) Uani 1 1 d .
H20A H 0.0202 0.5695 -0.3189 0.061 Uiso 1 1 calc R
H20B H 0.0074 0.7100 -0.2308 0.061 Uiso 1 1 calc R
H20C H -0.1260 0.5500 -0.2528 0.061 Uiso 1 1 calc R
H3 H 0.873(3) 0.986(3) 0.318(3) 0.093(9) Uiso 1 1 d .
H4 H 0.010(3) 0.247(3) -0.145(2) 0.077(8) Uiso 1 1 d .

loop_
_atom_site_aniso_label
_atom_site_aniso_U_11
_atom_site_aniso_U_22
_atom_site_aniso_U_33
_atom_site_aniso_U_23
_atom_site_aniso_U_13
_atom_site_aniso_U_12
O1 0.0269(6) 0.0283(7) 0.0788(10) 0.0117(7) 0.0197(6) 0.0085(5)
O2 0.0259(5) 0.0285(6) 0.0373(6) 0.0100(5) 0.0097(4) 0.0131(4)
O3 0.0306(6) 0.0349(7) 0.0359(7) 0.0061(5) 0.0015(5) 0.0099(5)
O4 0.0332(6) 0.0346(6) 0.0305(6) 0.0110(5) 0.0067(5) 0.0204(5)
O5 0.0337(6) 0.0236(6) 0.0303(6) 0.0043(5) 0.0060(5) 0.0052(5)
O6 0.0761(9) 0.0369(7) 0.0375(7) 0.0218(6) 0.0314(6) 0.0305(6)
O7 0.0579(7) 0.0223(6) 0.0326(6) 0.0089(5) 0.0206(5) 0.0197(5)
O8 0.0463(7) 0.0411(7) 0.0354(6) 0.0123(5) 0.0152(5) 0.0315(6)
O9 0.0386(6) 0.0299(6) 0.0209(5) 0.0056(4) 0.0079(4) 0.0187(5)
C1 0.0373(8) 0.0215(8) 0.0472(10) 0.0091(7) 0.0121(7) 0.0149(7)
C2 0.0345(8) 0.0204(8) 0.0615(12) 0.0100(8) 0.0156(8) 0.0071(7)
C3 0.0276(7) 0.0251(8) 0.0429(10) 0.0105(7) 0.0123(7) 0.0097(6)
C4 0.0252(7) 0.0198(7) 0.0238(7) 0.0062(6) 0.0052(6) 0.0089(6)
C5 0.0261(7) 0.0204(7) 0.0215(7) 0.0062(6) 0.0045(5) 0.0090(6)
C6 0.0295(7) 0.0235(7) 0.0245(8) 0.0079(6) 0.0071(6) 0.0133(6)
C7 0.0319(8) 0.0268(8) 0.0315(8) 0.0076(7) 0.0095(6) 0.0153(6)
C8 0.0270(7) 0.0251(8) 0.0222(7) 0.0094(6) 0.0085(6) 0.0115(6)
C9 0.0258(7) 0.0210(7) 0.0225(7) 0.0058(6) 0.0094(6) 0.0117(6)
C10 0.0279(7) 0.0226(7) 0.0253(8) 0.0070(6) 0.0103(6) 0.0131(6)
C11 0.0247(7) 0.0263(8) 0.0222(7) 0.0069(6) 0.0090(6) 0.0114(6)
C12 0.0279(7) 0.0223(7) 0.0228(7) 0.0037(6) 0.0118(6) 0.0076(6)
C13 0.0331(7) 0.0217(7) 0.0237(7) 0.0077(6) 0.0131(6) 0.0136(6)
C14 0.0282(7) 0.0240(7) 0.0220(7) 0.0072(6) 0.0112(6) 0.0135(6)
C15 0.0301(7) 0.0220(7) 0.0247(8) 0.0084(6) 0.0110(6) 0.0112(6)
C16 0.0465(9) 0.0372(9) 0.0278(9) 0.0079(7) 0.0012(7) 0.0218(8)
C17 0.0357(8) 0.0232(8) 0.0266(8) 0.0068(6) 0.0109(6) 0.0119(6)
C18 0.0778(14) 0.0248(9) 0.0535(12) 0.0139(9) 0.0258(11) 0.0253(9)
C19 0.0242(7) 0.0318(8) 0.0259(8) 0.0072(7) 0.0092(6) 0.0125(6)
C20 0.0392(9) 0.0494(11) 0.0364(10) 0.0171(8) 0.0045(7) 0.0263(8)

loop_
_atom_type_symbol
_atom_type_description
_atom_type_scat_dispersion_real
_atom_type_scat_dispersion_imag
_atom_type_scat_source
C C 0.0033 0.0016 'International Tables Vol C Tables 4.2.6.8 and 6.1.1.4'
H H 0.0000 0.0000 'International Tables Vol C Tables 4.2.6.8 and 6.1.1.4'
O O 0.0106 0.0060 'International Tables Vol C Tables 4.2.6.8 and 6.1.1.4'

loop_
_geom_angle_atom_site_label_1
_geom_angle_atom_site_label_2
_geom_angle_atom_site_label_3
_geom_angle
C3 O1 H3 108.9(17)
C19 O4 C20 115.14(12)
C12 O5 H4 106.2(15)
C17 O7 C18 115.12(13)
C15 O9 C16 114.91(11)
C2 C1 C6 122.19(14)
C2 C1 H1 118.9
C6 C1 H1 118.9
C1 C2 C3 120.49(15)
C1 C2 H2 119.8
C3 C2 H2 119.8
O1 C3 C2 118.11(14)
O1 C3 C4 122.54(14)
C2 C3 C4 119.35(14)
C3 C4 C5 118.36(13)
C3 C4 C8 119.89(13)
C5 C4 C8 121.65(12)
C6 C5 C4 122.63(13)
C6 C5 H5 118.7
C4 C5 H5 118.7
C5 C6 C1 116.92(13)
C5 C6 C7 121.98(13)
C1 C6 C7 121.10(13)
C6 C7 H7A 109.5
C6 C7 H7B 109.5
H7A C7 H7B 109.5
C6 C7 H7C 109.5
H7A C7 H7C 109.5
H7B C7 H7C 109.5
O2 C8 C4 121.84(13)
O2 C8 C9 118.54(13)
C4 C8 C9 119.61(12)
C10 C9 C14 118.48(13)
C10 C9 C8 119.99(13)
C14 C9 C8 121.09(12)
C11 C10 C9 121.75(13)
C11 C10 H10 119.1
C9 C10 H10 119.1
C10 C11 C12 119.46(13)
C10 C11 C19 121.68(13)
C12 C11 C19 118.85(13)
O5 C12 C13 117.46(13)
O5 C12 C11 123.19(14)
C13 C12 C11 119.31(13)
C14 C13 C12 120.34(13)
C14 C13 C17 120.86(13)
C12 C13 C17 118.51(13)
C13 C14 C9 120.58(13)
C13 C14 C15 118.21(13)
C9 C14 C15 121.19(12)
O8 C15 O9 124.60(13)
O8 C15 C14 123.33(13)
O9 C15 C14 112.04(12)
O9 C16 H16A 109.5
O9 C16 H16B 109.5
H16A C16 H16B 109.5
O9 C16 H16C 109.5
H16A C16 H16C 109.5
H16B C16 H16C 109.5
O6 C17 O7 124.68(14)
O6 C17 C13 123.04(14)
O7 C17 C13 112.28(13)
O7 C18 H18A 109.5
O7 C18 H18B 109.5
H18A C18 H18B 109.5
O7 C18 H18C 109.5
H18A C18 H18C 109.5
H18B C18 H18C 109.5
O3 C19 O4 123.20(14)
O3 C19 C11 122.91(14)
O4 C19 C11 113.88(12)
O4 C20 H20A 109.5
O4 C20 H20B 109.5
H20A C20 H20B 109.5
O4 C20 H20C 109.5
H20A C20 H20C 109.5
H20B C20 H20C 109.5

loop_
_geom_bond_atom_site_label_1
_geom_bond_atom_site_label_2
_geom_bond_distance
O1 C3 1.3569(18)
O1 H3 0.88(3)
O2 C8 1.2348(16)
O3 C19 1.2252(18)
O4 C19 1.3229(18)
O4 C20 1.4537(19)
O5 C12 1.3439(17)
O5 H4 0.89(2)
O6 C17 1.1993(18)
O7 C17 1.3317(18)
O7 C18 1.4526(19)
O8 C15 1.2043(17)
O9 C15 1.3377(17)
O9 C16 1.4546(19)
C1 C2 1.379(2)
C1 C6 1.399(2)
C1 H1 0.9500
C2 C3 1.387(2)
C2 H2 0.9500
C3 C4 1.410(2)
C4 C5 1.4108(19)
C4 C8 1.4693(19)
C5 C6 1.3836(19)
C5 H5 0.9500
C6 C7 1.5070(19)
C7 H7A 0.9800
C7 H7B 0.9800
C7 H7C 0.9800
C8 C9 1.4980(19)
C9 C10 1.396(2)
C9 C14 1.407(2)
C10 C11 1.387(2)
C10 H10 0.9500
C11 C12 1.411(2)
C11 C19 1.485(2)
C12 C13 1.403(2)
C13 C14 1.392(2)
C13 C17 1.502(2)
C14 C15 1.505(2)
C16 H16A 0.9800
C16 H16B 0.9800
C16 H16C 0.9800
C18 H18A 0.9800
C18 H18B 0.9800
C18 H18C 0.9800
C20 H20A 0.9800
C20 H20B 0.9800
C20 H20C 0.9800

loop_
_geom_torsion_atom_site_label_1
_geom_torsion_atom_site_label_2
_geom_torsion_atom_site_label_3
_geom_torsion_atom_site_label_4
_geom_torsion
C6 C1 C2 C3 -0.4(3)
C1 C2 C3 O1 -177.88(16)
C1 C2 C3 C4 2.4(3)
O1 C3 C4 C5 177.69(14)
C2 C3 C4 C5 -2.6(2)
O1 C3 C4 C8 1.2(2)
C2 C3 C4 C8 -179.15(15)
C3 C4 C5 C6 0.9(2)
C8 C4 C5 C6 177.36(13)
C4 C5 C6 C1 1.0(2)
C4 C5 C6 C7 -179.56(13)
C2 C1 C6 C5 -1.3(2)
C2 C1 C6 C7 179.29(16)
C3 C4 C8 O2 18.1(2)
C5 C4 C8 O2 -158.34(14)
C3 C4 C8 C9 -160.72(14)
C5 C4 C8 C9 22.9(2)
O2 C8 C9 C10 -132.81(14)
C4 C8 C9 C10 46.01(18)
O2 C8 C9 C14 39.37(19)
C4 C8 C9 C14 -141.81(13)
C14 C9 C10 C11 1.6(2)
C8 C9 C10 C11 174.01(12)
C9 C10 C11 C12 0.2(2)
C9 C10 C11 C19 -178.73(12)
C10 C11 C12 O5 175.21(12)
C19 C11 C12 O5 -5.8(2)
C10 C11 C12 C13 -2.6(2)
C19 C11 C12 C13 176.37(12)
O5 C12 C13 C14 -174.81(12)
C11 C12 C13 C14 3.1(2)
O5 C12 C13 C17 -1.02(19)
C11 C12 C13 C17 176.93(12)
C12 C13 C14 C9 -1.3(2)
C17 C13 C14 C9 -174.92(12)
C12 C13 C14 C15 -179.69(12)
C17 C13 C14 C15 6.67(19)
C10 C9 C14 C13 -1.1(2)
C8 C9 C14 C13 -173.40(12)
C10 C9 C14 C15 177.26(12)
C8 C9 C14 C15 4.96(19)
C16 O9 C15 O8 8.3(2)
C16 O9 C15 C14 -173.86(12)
C13 C14 C15 O8 50.95(19)
C9 C14 C15 O8 -127.45(16)
C13 C14 C15 O9 -126.91(13)
C9 C14 C15 O9 54.69(17)
C18 O7 C17 O6 3.7(2)
C18 O7 C17 C13 -175.30(14)
C14 C13 C17 O6 63.6(2)
C12 C13 C17 O6 -110.12(18)
C14 C13 C17 O7 -117.33(15)
C12 C13 C17 O7 68.92(17)
C20 O4 C19 O3 -6.9(2)
C20 O4 C19 C11 173.47(12)
C10 C11 C19 O3 174.86(14)
C12 C11 C19 O3 -4.1(2)
C10 C11 C19 O4 -5.51(19)
C12 C11 C19 O4 175.53(12)
